data_7016423
loop_
_publ_author_name
'Murtaza, Ghulam'
'Badshah, Amin'
'Said, Muhammad'
'Khan, Hizbullah'
'Khan, Ajmal'
'Khan, Samreen'
'Siddiq, Sadia'
'Choudhary, M. Iqbal'
'Boudreau, Jos\'ee'
'Fontaine, Fr\'ed\'eric-Georges'

_publ_section_title
;
 Urease inhibition and anti-leishmanial assay of substituted
 benzoylguanidines and their copper(ii) complexes.
;
_journal_issue 36
_journal_name_full 'Dalton transactions (Cambridge, England : 2003)'
_journal_page_first 9202
_journal_page_last 9211
_journal_paper_doi 10.1039/c1dt10464k
_journal_volume 40
_journal_year 2011
_chemical_formula_sum 'C36 H38 Cl2 Cu N6 O2'
_chemical_formula_weight 721.16
_chemical_name_systematic
;

?

;
_space_group_IT_number 148
_symmetry_cell_setting rhombohedral
_symmetry_space_group_name_Hall '-R 3'
_symmetry_space_group_name_H-M 'R -3 :H'
_atom_sites_solution_hydrogens geom
_atom_sites_solution_primary direct
_atom_sites_solution_secondary difmap
_audit_creation_method SHELXL-97
_cell_angle_alpha 90.00
_cell_angle_beta 90.00
_cell_angle_gamma 120.00
_cell_formula_units_Z 18
_cell_length_a 40.2231(18)
_cell_length_b 40.2231(18)
_cell_length_c 11.5607(11)
_cell_measurement_reflns_used 5075
_cell_measurement_temperature 200(2)
_cell_measurement_theta_max 22.43
_cell_measurement_theta_min 2.34
_cell_volume 16198.2(19)
_computing_cell_refinement 'APEX 2 (Bruker, 2005b)'
_computing_data_collection 'APEX 2 (Bruker, 2005b)'
_computing_data_reduction 'SAINT (Bruker, 2003)'
_computing_molecular_graphics 'SHELXTL (Bruker, 2001)'
_computing_publication_material 'SHELXTL (Bruker, 2001)'
_computing_structure_refinement 'SHELXL-97 (Sheldrick, 1997)'
_computing_structure_solution 'SHELXS-97 (Sheldrick, 1990)'
_diffrn_ambient_temperature 200(2)
_diffrn_measured_fraction_theta_full 0.989
_diffrn_measured_fraction_theta_max 0.989
_diffrn_measurement_device_type 'Bruker Smart APEX II CCD'
_diffrn_measurement_method \w
_diffrn_radiation_monochromator graphite
_diffrn_radiation_source 'fine-focus sealed tube'
_diffrn_radiation_type MoK\a
_diffrn_radiation_wavelength 0.71073
_diffrn_reflns_av_R_equivalents 0.0688
_diffrn_reflns_av_sigmaI/netI 0.0465
_diffrn_reflns_limit_h_max 53
_diffrn_reflns_limit_h_min -53
_diffrn_reflns_limit_k_max 53
_diffrn_reflns_limit_k_min -53
_diffrn_reflns_limit_l_max 15
_diffrn_reflns_limit_l_min -15
_diffrn_reflns_number 67939
_diffrn_reflns_theta_full 28.26
_diffrn_reflns_theta_max 28.26
_diffrn_reflns_theta_min 1.75
_exptl_absorpt_coefficient_mu 0.795
_exptl_absorpt_correction_T_max 0.9106
_exptl_absorpt_correction_T_min 0.8445
_exptl_absorpt_correction_type integration
_exptl_absorpt_process_details 'XPREP (Bruker, 2005a)'
_exptl_crystal_colour blue
_exptl_crystal_density_diffrn 1.331
_exptl_crystal_density_method 'not measured'
_exptl_crystal_description Block
_exptl_crystal_F_000 6750
_exptl_crystal_size_max 0.22
_exptl_crystal_size_mid 0.17
_exptl_crystal_size_min 0.12
_refine_diff_density_max 0.908
_refine_diff_density_min -0.411
_refine_diff_density_rms 0.057
_refine_ls_extinction_method none
_refine_ls_goodness_of_fit_ref 1.040
_refine_ls_hydrogen_treatment mixed
_refine_ls_matrix_type full
_refine_ls_number_parameters 565
_refine_ls_number_reflns 8841
_refine_ls_number_restraints 169
_refine_ls_restrained_S_all 1.047
_refine_ls_R_factor_all 0.0749
_refine_ls_R_factor_gt 0.0433
_refine_ls_shift/su_max 0.030
_refine_ls_shift/su_mean 0.001
_refine_ls_structure_factor_coef Fsqd
_refine_ls_weighting_details 'calc w=1/[\s^2^(Fo^2^)+(0.0497P)^2^+17.0489P] where P=(Fo^2^+2Fc^2^)/3'
_refine_ls_weighting_scheme calc
_refine_ls_wR_factor_gt 0.1015
_refine_ls_wR_factor_ref 0.1155
_reflns_number_gt 6097
_reflns_number_total 8841
_reflns_threshold_expression >2sigma(I)
_cod_data_source_file c1dt10464k.txt
_cod_data_source_block bad004
_cod_depositor_comments
;
The following automatic conversions were performed:

'_symmetry_cell_setting' value 'Rhombohedral' changed to
'rhombohedral' according to
/home/saulius/struct/CIF-dictionaries/cif_core.dic dictionary named
'cif_core.dic' version 2.4.1 from 2010-06-29.

Automatic conversion script
Id: cif_fix_values 1715 2011-07-08 13:25:40Z adriana 
;
_cod_original_sg_symbol_H-M R-3
_cod_database_code 7016423

loop_
_symmetry_equiv_pos_as_xyz
'x, y, z'
'-y, x-y, z'
'-x+y, -x, z'
'x+2/3, y+1/3, z+1/3'
'-y+2/3, x-y+1/3, z+1/3'
'-x+y+2/3, -x+1/3, z+1/3'
'x+1/3, y+2/3, z+2/3'
'-y+1/3, x-y+2/3, z+2/3'
'-x+y+1/3, -x+2/3, z+2/3'
'-x, -y, -z'
'y, -x+y, -z'
'x-y, x, -z'
'-x+2/3, -y+1/3, -z+1/3'
'y+2/3, -x+y+1/3, -z+1/3'
'x-y+2/3, x+1/3, -z+1/3'
'-x+1/3, -y+2/3, -z+2/3'
'y+1/3, -x+y+2/3, -z+2/3'
'x-y+1/3, x+2/3, -z+2/3'

loop_
_atom_site_label
_atom_site_type_symbol
_atom_site_fract_x
_atom_site_fract_y
_atom_site_fract_z
_atom_site_U_iso_or_equiv
_atom_site_adp_type
_atom_site_occupancy
_atom_site_symmetry_multiplicity
_atom_site_calc_flag
_atom_site_refinement_flags
_atom_site_disorder_assembly
_atom_site_disorder_group
C1 C 0.91925(7) 0.03872(7) 0.2344(2) 0.0378(6) Uani 1 1 d . . .
C2 C 0.93741(7) 0.02750(7) 0.3148(3) 0.0462(6) Uani 1 1 d . . .
H2 H 0.9241 0.0137 0.3821 0.055 Uiso 1 1 calc R . .
C3 C 0.97515(8) 0.03661(8) 0.2962(3) 0.0610(9) Uani 1 1 d . . .
H3 H 0.9879 0.0296 0.3519 0.073 Uiso 1 1 calc R . .
C4 C 0.99412(9) 0.05576(10) 0.1976(4) 0.0693(10) Uani 1 1 d . . .
H4 H 1.0198 0.0616 0.1850 0.083 Uiso 1 1 calc R . .
C5 C 0.97628(9) 0.06654(11) 0.1176(3) 0.0717(10) Uani 1 1 d . . .
H5 H 0.9895 0.0798 0.0495 0.086 Uiso 1 1 calc R . .
C6 C 0.93882(8) 0.05810(9) 0.1362(3) 0.0546(7) Uani 1 1 d . . .
H6 H 0.9265 0.0657 0.0807 0.066 Uiso 1 1 calc R . .
C7 C 0.87906(6) 0.03094(7) 0.2535(2) 0.0341(5) Uani 1 1 d . A .
C8 C 0.82301(7) -0.00335(7) 0.3615(2) 0.0387(5) Uani 1 1 d . A .
C9 C 0.76299(18) -0.00578(18) 0.3460(5) 0.0334(12) Uani 0.80 1 d PDU A 1
C10 C 0.75398(14) 0.00551(15) 0.4497(4) 0.0384(11) Uani 0.80 1 d PDU A 1
C11 C 0.71506(15) -0.01034(16) 0.4839(5) 0.0436(12) Uani 0.80 1 d PDU A 1
H11 H 0.7088 -0.0029 0.5549 0.052 Uiso 0.80 1 calc PR A 1
C12 C 0.68689(14) -0.03624(15) 0.4142(5) 0.0462(11) Uani 0.80 1 d PDU A 1
H12 H 0.6608 -0.0470 0.4367 0.055 Uiso 0.80 1 calc PR A 1
C13 C 0.69587(14) -0.04716(15) 0.3104(5) 0.0453(11) Uani 0.80 1 d PDU A 1
H13 H 0.6756 -0.0648 0.2619 0.054 Uiso 0.80 1 calc PR A 1
C14 C 0.73302(15) -0.03335(16) 0.2756(5) 0.0366(12) Uani 0.80 1 d PDU A 1
H14 H 0.7386 -0.0421 0.2058 0.044 Uiso 0.80 1 calc PR A 1
Cl1 Cl 0.79162(3) 0.04052(3) 0.53623(8) 0.0571(2) Uani 0.80 1 d PD A 1
C9B C 0.7679(7) 0.0007(6) 0.3686(18) 0.028(6) Uani 0.20 1 d PDU A 2
C10B C 0.7371(6) -0.0271(5) 0.3037(13) 0.020(4) Uani 0.20 1 d PDU A 2
C11B C 0.6982(6) -0.0423(6) 0.3471(15) 0.040(6) Uani 0.20 1 d PDU A 2
H11B H 0.6766 -0.0609 0.3050 0.048 Uiso 0.20 1 calc PR A 2
C12B C 0.6943(6) -0.0289(6) 0.4486(14) 0.035(5) Uani 0.20 1 d PDU A 2
H12B H 0.6693 -0.0387 0.4796 0.041 Uiso 0.20 1 calc PR A 2
C13B C 0.7248(5) -0.0017(6) 0.5100(17) 0.036(5) Uani 0.20 1 d PDU A 2
H13B H 0.7201 0.0064 0.5822 0.043 Uiso 0.20 1 calc PR A 2
C14B C 0.7620(6) 0.0144(6) 0.4721(18) 0.048(7) Uani 0.20 1 d PDU A 2
H14B H 0.7828 0.0340 0.5148 0.058 Uiso 0.20 1 calc PR A 2
Cl1B Cl 0.74822(17) -0.04127(17) 0.1694(7) 0.111(2) Uani 0.20 1 d PD A 2
C15 C 0.82441(8) -0.04608(8) 0.5227(2) 0.0479(7) Uani 1 1 d . A .
C16 C 0.85500(10) -0.01364(9) 0.5946(3) 0.0619(8) Uani 1 1 d . . .
H16A H 0.8764 0.0037 0.5445 0.093 Uiso 1 1 calc R . .
H16B H 0.8644 -0.0243 0.6542 0.093 Uiso 1 1 calc R . .
H16C H 0.8440 0.0006 0.6315 0.093 Uiso 1 1 calc R . .
C17 C 0.84029(9) -0.06821(8) 0.4584(3) 0.0553(7) Uani 1 1 d . . .
H17A H 0.8204 -0.0872 0.4072 0.083 Uiso 1 1 calc R . .
H17B H 0.8481 -0.0814 0.5143 0.083 Uiso 1 1 calc R . .
H17C H 0.8626 -0.0503 0.4123 0.083 Uiso 1 1 calc R . .
C18 C 0.79154(10) -0.07397(12) 0.6006(3) 0.0872(13) Uani 1 1 d . . .
H18A H 0.7797 -0.0605 0.6378 0.131 Uiso 1 1 calc R . .
H18B H 0.8015 -0.0840 0.6600 0.131 Uiso 1 1 calc R . .
H18C H 0.7723 -0.0953 0.5540 0.131 Uiso 1 1 calc R . .
C51 C 0.73195(6) 0.07474(6) 0.18269(19) 0.0295(5) Uani 1 1 d . . .
C52 C 0.71307(7) 0.05545(8) 0.2821(2) 0.0437(6) Uani 1 1 d . . .
H52 H 0.7234 0.0431 0.3276 0.052 Uiso 1 1 calc R . .
C53 C 0.67937(8) 0.05394(8) 0.3162(3) 0.0504(7) Uani 1 1 d . . .
H53 H 0.6668 0.0407 0.3850 0.061 Uiso 1 1 calc R . .
C54 C 0.66418(7) 0.07159(8) 0.2504(2) 0.0459(6) Uani 1 1 d . . .
H54 H 0.6412 0.0708 0.2741 0.055 Uiso 1 1 calc R . .
C55 C 0.68237(8) 0.09039(8) 0.1502(2) 0.0472(6) Uani 1 1 d . . .
H55 H 0.6716 0.1021 0.1038 0.057 Uiso 1 1 calc R . .
C56 C 0.71639(7) 0.09233(7) 0.1169(2) 0.0396(6) Uani 1 1 d . . .
H56 H 0.7291 0.1058 0.0485 0.048 Uiso 1 1 calc R . .
C57 C 0.76893(6) 0.07659(6) 0.14924(19) 0.0287(5) Uani 1 1 d . A .
C58 C 0.82297(6) 0.10703(7) 0.03064(19) 0.0329(5) Uani 1 1 d . A .
C59 C 0.87866(9) 0.10325(10) 0.0234(3) 0.0330(7) Uani 0.80 1 d PDU A 1
C60 C 0.91012(12) 0.13337(13) 0.0746(4) 0.0514(11) Uani 0.80 1 d PDU A 1
H60 H 0.9065 0.1443 0.1428 0.062 Uiso 0.80 1 calc PR A 1
C61 C 0.94680(11) 0.14839(12) 0.0313(4) 0.0665(11) Uani 0.80 1 d PDU A 1
H61 H 0.9679 0.1696 0.0679 0.080 Uiso 0.80 1 calc PR A 1
C62 C 0.95197(15) 0.13232(16) -0.0638(5) 0.0673(14) Uani 0.80 1 d PDU A 1
H62 H 0.9772 0.1423 -0.0936 0.081 Uiso 0.80 1 calc PR A 1
C63 C 0.92220(13) 0.10215(17) -0.1192(4) 0.0626(12) Uani 0.80 1 d PDU A 1
H63 H 0.9265 0.0914 -0.1869 0.075 Uiso 0.80 1 calc PR A 1
C64 C 0.88507(10) 0.08741(11) -0.0735(3) 0.0457(8) Uani 0.80 1 d PDU A 1
Cl2 Cl 0.84673(4) 0.04958(4) -0.14138(12) 0.0924(5) Uani 0.80 1 d P A 1
C59B C 0.8708(4) 0.0867(3) -0.0134(12) 0.035(3) Uani 0.20 1 d PDU A 2
C60B C 0.8641(4) 0.0574(4) -0.0898(10) 0.037(3) Uani 0.20 1 d PDU A 2
H60B H 0.8393 0.0355 -0.0969 0.044 Uiso 0.20 1 calc PR A 2
C61B C 0.8946(4) 0.0610(4) -0.1554(12) 0.059(4) Uani 0.20 1 d PDU A 2
H61B H 0.8905 0.0414 -0.2091 0.071 Uiso 0.20 1 calc PR A 2
C62B C 0.9286(5) 0.0907(5) -0.1446(17) 0.064(5) Uani 0.20 1 d PDU A 2
H62B H 0.9489 0.0915 -0.1888 0.076 Uiso 0.20 1 calc PR A 2
C63B C 0.9365(6) 0.1199(7) -0.0754(19) 0.067(7) Uani 0.20 1 d PDU A 2
H63B H 0.9614 0.1421 -0.0751 0.080 Uiso 0.20 1 calc PR A 2
C64B C 0.9067(4) 0.1177(4) 0.0002(13) 0.048(3) Uani 0.20 1 d PDU A 2
Cl2B Cl 0.91511(15) 0.15249(16) 0.0949(5) 0.0706(14) Uani 0.20 1 d P A 2
C65 C 0.82840(7) 0.16208(7) -0.0931(2) 0.0402(6) Uani 1 1 d . A .
C66 C 0.82277(9) 0.18391(8) 0.0052(2) 0.0505(7) Uani 1 1 d . . .
H66A H 0.8002 0.1662 0.0507 0.076 Uiso 1 1 calc R . .
H66B H 0.8190 0.2043 -0.0267 0.076 Uiso 1 1 calc R . .
H66C H 0.8455 0.1952 0.0551 0.076 Uiso 1 1 calc R . .
C67 C 0.79246(8) 0.14078(8) -0.1665(2) 0.0522(7) Uani 1 1 d . . .
H67A H 0.7971 0.1270 -0.2287 0.078 Uiso 1 1 calc R . .
H67B H 0.7859 0.1592 -0.2000 0.078 Uiso 1 1 calc R . .
H67C H 0.7712 0.1224 -0.1181 0.078 Uiso 1 1 calc R . .
C68 C 0.86239(9) 0.19044(10) -0.1679(3) 0.0674(9) Uani 1 1 d . . .
H68A H 0.8854 0.2037 -0.1196 0.101 Uiso 1 1 calc R . .
H68B H 0.8566 0.2093 -0.2020 0.101 Uiso 1 1 calc R . .
H68C H 0.8668 0.1764 -0.2296 0.101 Uiso 1 1 calc R . .
Cu1 Cu 0.822049(7) 0.050390(8) 0.19174(2) 0.02962(9) Uani 1 1 d . A .
N1 N 0.86006(6) 0.00745(6) 0.33776(18) 0.0385(5) Uani 1 1 d . . .
N2 N 0.80289(5) 0.01092(6) 0.31186(18) 0.0374(5) Uani 1 1 d . . .
N3 N 0.80628(7) -0.03159(7) 0.4407(2) 0.0505(6) Uani 1 1 d . . .
N51 N 0.78795(5) 0.10050(5) 0.06559(16) 0.0316(4) Uani 1 1 d . . .
N52 N 0.84057(5) 0.08844(6) 0.06754(17) 0.0369(5) Uani 1 1 d . . .
N53 N 0.84006(7) 0.13514(7) -0.0490(2) 0.0457(6) Uani 1 1 d . . .
O1 O 0.86811(5) 0.04811(5) 0.18399(15) 0.0436(4) Uani 1 1 d . . .
O51 O 0.77761(5) 0.05532(5) 0.20742(15) 0.0390(4) Uani 1 1 d . . .
H1 H 0.7838(8) -0.0375(8) 0.462(2) 0.047(8) Uiso 1 1 d . . .
H51 H 0.8605(9) 0.1388(9) -0.067(3) 0.057(9) Uiso 1 1 d . . .

loop_
_atom_site_aniso_label
_atom_site_aniso_U_11
_atom_site_aniso_U_22
_atom_site_aniso_U_33
_atom_site_aniso_U_23
_atom_site_aniso_U_13
_atom_site_aniso_U_12
C1 0.0317(12) 0.0332(12) 0.0509(15) -0.0091(11) -0.0004(11) 0.0178(10)
C2 0.0397(14) 0.0362(13) 0.0705(19) -0.0034(13) -0.0017(13) 0.0249(12)
C3 0.0422(16) 0.0496(17) 0.102(3) -0.0016(17) -0.0034(17) 0.0309(14)
C4 0.0380(16) 0.065(2) 0.115(3) 0.001(2) 0.0105(18) 0.0339(16)
C5 0.0440(17) 0.089(3) 0.086(2) 0.008(2) 0.0202(17) 0.0361(18)
C6 0.0400(15) 0.073(2) 0.0555(18) 0.0020(15) 0.0055(13) 0.0317(15)
C7 0.0312(12) 0.0349(12) 0.0370(13) -0.0077(10) -0.0040(10) 0.0172(10)
C8 0.0363(13) 0.0414(14) 0.0398(14) 0.0065(11) 0.0013(11) 0.0205(11)
C9 0.036(3) 0.033(2) 0.035(2) 0.0070(19) 0.003(2) 0.020(2)
C10 0.043(2) 0.035(2) 0.036(2) 0.0059(18) 0.0035(18) 0.0188(18)
C11 0.044(3) 0.044(3) 0.045(3) 0.012(2) 0.011(2) 0.024(2)
C12 0.039(2) 0.047(2) 0.054(3) 0.014(2) 0.009(2) 0.0220(19)
C13 0.038(2) 0.040(2) 0.056(3) 0.002(2) -0.001(2) 0.0180(16)
C14 0.031(2) 0.038(2) 0.038(2) 0.0023(19) -0.0029(18) 0.0152(17)
Cl1 0.0700(6) 0.0547(5) 0.0456(5) -0.0080(4) 0.0012(4) 0.0303(5)
C9B 0.028(7) 0.029(7) 0.030(7) 0.010(4) -0.003(4) 0.015(5)
C10B 0.017(5) 0.020(5) 0.021(6) -0.001(4) 0.000(4) 0.008(4)
C11B 0.039(7) 0.040(7) 0.035(7) 0.003(4) -0.003(4) 0.015(4)
C12B 0.036(7) 0.034(6) 0.029(6) -0.002(4) 0.002(4) 0.014(4)
C13B 0.033(6) 0.034(6) 0.033(6) 0.005(4) -0.004(4) 0.011(4)
C14B 0.051(8) 0.049(8) 0.048(8) 0.002(4) 0.003(4) 0.026(5)
Cl1B 0.080(4) 0.083(4) 0.157(6) -0.019(4) -0.021(4) 0.031(3)
C15 0.0465(15) 0.0570(17) 0.0490(16) 0.0187(13) 0.0028(12) 0.0325(14)
C16 0.085(2) 0.073(2) 0.0505(18) -0.0008(15) -0.0099(16) 0.057(2)
C17 0.0637(19) 0.0477(16) 0.0596(19) 0.0045(14) -0.0077(15) 0.0316(15)
C18 0.068(2) 0.118(3) 0.087(3) 0.065(2) 0.021(2) 0.056(2)
C51 0.0266(11) 0.0271(11) 0.0329(12) -0.0005(9) 0.0019(9) 0.0119(9)
C52 0.0412(14) 0.0510(15) 0.0466(15) 0.0156(12) 0.0128(12) 0.0289(13)
C53 0.0452(15) 0.0574(17) 0.0526(16) 0.0148(14) 0.0191(13) 0.0286(14)
C54 0.0353(13) 0.0517(16) 0.0539(16) -0.0031(13) 0.0071(12) 0.0243(12)
C55 0.0422(14) 0.0558(16) 0.0537(16) 0.0042(13) -0.0020(12) 0.0319(13)
C56 0.0358(13) 0.0462(14) 0.0384(14) 0.0069(11) 0.0036(11) 0.0217(11)
C57 0.0288(11) 0.0261(11) 0.0290(11) -0.0026(9) 0.0004(9) 0.0121(9)
C58 0.0307(12) 0.0377(12) 0.0257(11) 0.0032(9) 0.0032(9) 0.0137(10)
C59 0.0294(16) 0.0388(17) 0.0298(16) 0.0052(14) 0.0074(13) 0.0163(14)
C60 0.040(2) 0.050(2) 0.056(3) -0.006(2) 0.0034(17) 0.016(2)
C61 0.0373(18) 0.066(2) 0.080(3) -0.004(2) 0.0056(18) 0.0143(17)
C62 0.043(2) 0.081(3) 0.070(3) 0.013(2) 0.017(2) 0.024(2)
C63 0.065(3) 0.080(3) 0.048(2) 0.002(2) 0.019(2) 0.040(2)
C64 0.0399(17) 0.059(2) 0.0331(17) -0.0044(15) 0.0048(14) 0.0213(16)
Cl2 0.0635(7) 0.1109(10) 0.0856(9) -0.0612(8) -0.0095(6) 0.0307(7)
C59B 0.037(5) 0.033(5) 0.031(5) 0.000(4) 0.000(4) 0.015(4)
C60B 0.037(5) 0.035(5) 0.040(5) 0.008(4) 0.005(4) 0.019(4)
C61B 0.062(5) 0.064(6) 0.056(6) 0.002(4) 0.010(4) 0.035(4)
C62B 0.071(7) 0.066(7) 0.060(7) 0.002(4) 0.001(4) 0.039(5)
C63B 0.064(8) 0.068(8) 0.062(8) 0.003(5) 0.001(5) 0.028(5)
C64B 0.050(5) 0.047(5) 0.049(5) 0.001(4) 0.007(4) 0.027(4)
Cl2B 0.050(2) 0.072(3) 0.067(3) -0.022(3) -0.001(2) 0.014(3)
C65 0.0427(14) 0.0389(13) 0.0342(13) 0.0109(11) 0.0034(11) 0.0169(11)
C66 0.0607(18) 0.0421(15) 0.0418(15) -0.0038(12) -0.0101(13) 0.0204(14)
C67 0.0649(18) 0.0605(18) 0.0312(13) -0.0002(12) -0.0095(13) 0.0314(15)
C68 0.065(2) 0.068(2) 0.064(2) 0.0379(17) 0.0202(16) 0.0288(17)
Cu1 0.02649(15) 0.03333(16) 0.02909(15) 0.00407(11) 0.00345(11) 0.01500(12)
N1 0.0318(10) 0.0417(11) 0.0437(12) 0.0059(9) 0.0005(9) 0.0197(9)
N2 0.0301(10) 0.0438(11) 0.0410(11) 0.0129(9) 0.0065(9) 0.0204(9)
N3 0.0372(12) 0.0626(15) 0.0579(15) 0.0292(12) 0.0100(11) 0.0297(12)
N51 0.0294(10) 0.0350(10) 0.0286(10) 0.0049(8) 0.0031(8) 0.0148(8)
N52 0.0282(10) 0.0477(12) 0.0345(11) 0.0102(9) 0.0089(8) 0.0188(9)
N53 0.0378(12) 0.0554(14) 0.0450(13) 0.0244(11) 0.0174(10) 0.0241(11)
O1 0.0336(9) 0.0579(11) 0.0443(10) 0.0159(8) 0.0087(8) 0.0266(9)
O51 0.0355(9) 0.0435(9) 0.0444(10) 0.0193(8) 0.0154(7) 0.0244(8)

loop_
_atom_type_symbol
_atom_type_description
_atom_type_scat_dispersion_real
_atom_type_scat_dispersion_imag
_atom_type_scat_source
C C 0.0033 0.0016 'International Tables Vol C Tables 4.2.6.8 and 6.1.1.4'
H H 0.0000 0.0000 'International Tables Vol C Tables 4.2.6.8 and 6.1.1.4'
N N 0.0061 0.0033 'International Tables Vol C Tables 4.2.6.8 and 6.1.1.4'
O O 0.0106 0.0060 'International Tables Vol C Tables 4.2.6.8 and 6.1.1.4'
Cl Cl 0.1484 0.1585 'International Tables Vol C Tables 4.2.6.8 and 6.1.1.4'
Cu Cu 0.3201 1.2651 'International Tables Vol C Tables 4.2.6.8 and 6.1.1.4'

loop_
_geom_angle_atom_site_label_1
_geom_angle_atom_site_label_2
_geom_angle_atom_site_label_3
_geom_angle
C6 C1 C2 119.3(2)
C6 C1 C7 119.3(2)
C2 C1 C7 121.3(2)
C3 C2 C1 119.6(3)
C3 C2 H2 120.2
C1 C2 H2 120.2
C4 C3 C2 120.3(3)
C4 C3 H3 119.9
C2 C3 H3 119.9
C5 C4 C3 120.4(3)
C5 C4 H4 119.8
C3 C4 H4 119.8
C4 C5 C6 119.8(3)
C4 C5 H5 120.1
C6 C5 H5 120.1
C1 C6 C5 120.6(3)
C1 C6 H6 119.7
C5 C6 H6 119.7
O1 C7 N1 128.9(2)
O1 C7 C1 115.0(2)
N1 C7 C1 116.1(2)
N2 C8 N3 120.0(2)
N2 C8 N1 125.6(2)
N3 C8 N1 114.4(2)
C10 C9 C14 119.4(5)
C10 C9 N2 119.4(5)
C14 C9 N2 121.2(5)
C9 C10 C11 120.1(5)
C9 C10 Cl1 119.1(4)
C11 C10 Cl1 120.8(4)
C12 C11 C10 119.4(5)
C12 C11 H11 120.3
C10 C11 H11 120.3
C11 C12 C13 120.5(5)
C11 C12 H12 119.7
C13 C12 H12 119.7
C14 C13 C12 122.0(5)
C14 C13 H13 119.0
C12 C13 H13 119.0
C13 C14 C9 118.6(5)
C13 C14 H14 120.7
C9 C14 H14 120.7
C14B C9B C10B 121(2)
C14B C9B N2 128.9(18)
C10B C9B N2 109.7(16)
C9B C10B C11B 119.2(17)
C9B C10B Cl1B 117.2(14)
C11B C10B Cl1B 123.6(13)
C12B C11B C10B 116.9(17)
C12B C11B H11B 121.5
C10B C11B H11B 121.5
C11B C12B C13B 123(2)
C11B C12B H12B 118.6
C13B C12B H12B 118.6
C12B C13B C14B 123(2)
C12B C13B H13B 118.5
C14B C13B H13B 118.5
C13B C14B C9B 117(2)
C13B C14B H14B 121.6
C9B C14B H14B 121.6
N3 C15 C16 111.0(2)
N3 C15 C17 110.5(2)
C16 C15 C17 111.9(2)
N3 C15 C18 104.5(2)
C16 C15 C18 109.9(3)
C17 C15 C18 108.7(3)
C15 C16 H16A 109.5
C15 C16 H16B 109.5
H16A C16 H16B 109.5
C15 C16 H16C 109.5
H16A C16 H16C 109.5
H16B C16 H16C 109.5
C15 C17 H17A 109.5
C15 C17 H17B 109.5
H17A C17 H17B 109.5
C15 C17 H17C 109.5
H17A C17 H17C 109.5
H17B C17 H17C 109.5
C15 C18 H18A 109.5
C15 C18 H18B 109.5
H18A C18 H18B 109.5
C15 C18 H18C 109.5
H18A C18 H18C 109.5
H18B C18 H18C 109.5
C52 C51 C56 118.8(2)
C52 C51 C57 119.6(2)
C56 C51 C57 121.5(2)
C51 C52 C53 120.9(2)
C51 C52 H52 119.6
C53 C52 H52 119.6
C54 C53 C52 119.9(2)
C54 C53 H53 120.0
C52 C53 H53 120.0
C53 C54 C55 119.8(2)
C53 C54 H54 120.1
C55 C54 H54 120.1
C54 C55 C56 120.2(2)
C54 C55 H55 119.9
C56 C55 H55 119.9
C51 C56 C55 120.3(2)
C51 C56 H56 119.9
C55 C56 H56 119.9
O51 C57 N51 129.2(2)
O51 C57 C51 115.49(19)
N51 C57 C51 115.31(19)
N52 C58 N53 119.9(2)
N52 C58 N51 126.0(2)
N53 C58 N51 114.2(2)
C60 C59 C64 117.2(3)
C60 C59 N52 122.4(3)
C64 C59 N52 120.4(3)
C59 C60 C61 122.8(4)
C59 C60 H60 118.6
C61 C60 H60 118.6
C62 C61 C60 118.4(4)
C62 C61 H61 120.8
C60 C61 H61 120.8
C61 C62 C63 122.3(5)
C61 C62 H62 118.9
C63 C62 H62 118.9
C62 C63 C64 118.3(5)
C62 C63 H63 120.9
C64 C63 H63 120.9
C59 C64 C63 121.1(4)
C59 C64 Cl2 119.2(3)
C63 C64 Cl2 119.7(3)
C64B C59B C60B 121.1(14)
C64B C59B N52 112.5(11)
C60B C59B N52 126.4(10)
C61B C60B C59B 118.3(14)
C61B C60B H60B 120.8
C59B C60B H60B 120.8
C62B C61B C60B 120.9(17)
C62B C61B H61B 119.5
C60B C61B H61B 119.5
C61B C62B C63B 123(2)
C61B C62B H62B 118.3
C63B C62B H62B 118.3
C62B C63B C64B 119(2)
C62B C63B H63B 120.5
C64B C63B H63B 120.5
C59B C64B C63B 116.9(15)
C59B C64B Cl2B 121.3(11)
C63B C64B Cl2B 121.7(13)
N53 C65 C67 110.0(2)
N53 C65 C66 111.1(2)
C67 C65 C66 111.6(2)
N53 C65 C68 104.4(2)
C67 C65 C68 110.4(2)
C66 C65 C68 109.0(2)
C65 C66 H66A 109.5
C65 C66 H66B 109.5
H66A C66 H66B 109.5
C65 C66 H66C 109.5
H66A C66 H66C 109.5
H66B C66 H66C 109.5
C65 C67 H67A 109.5
C65 C67 H67B 109.5
H67A C67 H67B 109.5
C65 C67 H67C 109.5
H67A C67 H67C 109.5
H67B C67 H67C 109.5
C65 C68 H68A 109.5
C65 C68 H68B 109.5
H68A C68 H68B 109.5
C65 C68 H68C 109.5
H68A C68 H68C 109.5
H68B C68 H68C 109.5
O1 Cu1 O51 176.07(8)
O1 Cu1 N52 90.23(7)
O51 Cu1 N52 89.91(7)
O1 Cu1 N2 89.56(7)
O51 Cu1 N2 90.43(7)
N52 Cu1 N2 177.99(9)
C7 N1 C8 122.3(2)
C8 N2 C9B 113.9(10)
C8 N2 C9 116.9(3)
C9B N2 C9 14.1(9)
C8 N2 Cu1 125.29(16)
C9B N2 Cu1 119.8(10)
C9 N2 Cu1 117.7(3)
C8 N3 C15 129.0(2)
C8 N3 H1 116.3(19)
C15 N3 H1 111.9(19)
C57 N51 C58 122.05(19)
C58 N52 C59 114.3(2)
C58 N52 C59B 118.5(5)
C59 N52 C59B 27.2(4)
C58 N52 Cu1 125.02(15)
C59 N52 Cu1 119.82(17)
C59B N52 Cu1 113.9(5)
C58 N53 C65 129.6(2)
C58 N53 H51 113(2)
C65 N53 H51 117(2)
C7 O1 Cu1 127.29(15)
C57 O51 Cu1 127.60(14)

loop_
_geom_bond_atom_site_label_1
_geom_bond_atom_site_label_2
_geom_bond_distance
C1 C6 1.380(4)
C1 C2 1.390(4)
C1 C7 1.501(3)
C2 C3 1.389(4)
C2 H2 0.9500
C3 C4 1.373(5)
C3 H3 0.9500
C4 C5 1.367(5)
C4 H4 0.9500
C5 C6 1.386(4)
C5 H5 0.9500
C6 H6 0.9500
C7 O1 1.273(3)
C7 N1 1.305(3)
C8 N2 1.333(3)
C8 N3 1.348(3)
C8 N1 1.356(3)
C9 C10 1.393(7)
C9 C14 1.417(7)
C9 N2 1.451(6)
C10 C11 1.419(6)
C10 Cl1 1.773(6)
C11 C12 1.356(7)
C11 H11 0.9500
C12 C13 1.387(7)
C12 H12 0.9500
C13 C14 1.368(6)
C13 H13 0.9500
C14 H14 0.9500
C9B C14B 1.386(19)
C9B C10B 1.402(17)
C9B N2 1.41(3)
C10B C11B 1.454(18)
C10B Cl1B 1.786(15)
C11B C12B 1.334(18)
C11B H11B 0.9500
C12B C13B 1.364(15)
C12B H12B 0.9500
C13B C14B 1.372(18)
C13B H13B 0.9500
C14B H14B 0.9500
C15 N3 1.482(3)
C15 C16 1.517(4)
C15 C17 1.524(4)
C15 C18 1.528(4)
C16 H16A 0.9800
C16 H16B 0.9800
C16 H16C 0.9800
C17 H17A 0.9800
C17 H17B 0.9800
C17 H17C 0.9800
C18 H18A 0.9800
C18 H18B 0.9800
C18 H18C 0.9800
C51 C52 1.382(3)
C51 C56 1.384(3)
C51 C57 1.502(3)
C52 C53 1.384(3)
C52 H52 0.9500
C53 C54 1.375(4)
C53 H53 0.9500
C54 C55 1.377(4)
C54 H54 0.9500
C55 C56 1.386(3)
C55 H55 0.9500
C56 H56 0.9500
C57 O51 1.267(3)
C57 N51 1.308(3)
C58 N52 1.331(3)
C58 N53 1.350(3)
C58 N51 1.359(3)
C59 C60 1.373(5)
C59 C64 1.376(4)
C59 N52 1.432(3)
C60 C61 1.379(6)
C60 H60 0.9500
C61 C62 1.344(6)
C61 H61 0.9500
C62 C63 1.365(7)
C62 H62 0.9500
C63 C64 1.405(5)
C63 H63 0.9500
C64 Cl2 1.721(4)
C59B C64B 1.362(14)
C59B C60B 1.387(15)
C59B N52 1.564(15)
C60B C61B 1.386(14)
C60B H60B 0.9500
C61B C62B 1.296(16)
C61B H61B 0.9500
C62B C63B 1.323(17)
C62B H62B 0.9500
C63B C64B 1.451(17)
C63B H63B 0.9500
C64B Cl2B 1.674(14)
C65 N53 1.471(3)
C65 C67 1.518(4)
C65 C66 1.521(4)
C65 C68 1.535(4)
C66 H66A 0.9800
C66 H66B 0.9800
C66 H66C 0.9800
C67 H67A 0.9800
C67 H67B 0.9800
C67 H67C 0.9800
C68 H68A 0.9800
C68 H68B 0.9800
C68 H68C 0.9800
Cu1 O1 1.9022(16)
Cu1 O51 1.9031(15)
Cu1 N52 1.9543(19)
Cu1 N2 1.9543(19)
N3 H1 0.85(3)
N53 H51 0.79(3)

loop_
_geom_torsion_atom_site_label_1
_geom_torsion_atom_site_label_2
_geom_torsion_atom_site_label_3
_geom_torsion_atom_site_label_4
_geom_torsion
C6 C1 C2 C3 1.3(4)
C7 C1 C2 C3 -177.4(2)
C1 C2 C3 C4 -1.6(4)
C2 C3 C4 C5 0.9(5)
C3 C4 C5 C6 0.1(5)
C2 C1 C6 C5 -0.3(4)
C7 C1 C6 C5 178.4(3)
C4 C5 C6 C1 -0.4(5)
C6 C1 C7 O1 -9.9(3)
C2 C1 C7 O1 168.7(2)
C6 C1 C7 N1 169.6(2)
C2 C1 C7 N1 -11.8(3)
C14 C9 C10 C11 -0.4(7)
N2 C9 C10 C11 179.5(5)
C14 C9 C10 Cl1 -179.1(4)
N2 C9 C10 Cl1 0.8(6)
C9 C10 C11 C12 -0.5(7)
Cl1 C10 C11 C12 178.1(4)
C10 C11 C12 C13 -0.1(8)
C11 C12 C13 C14 1.9(8)
C12 C13 C14 C9 -2.8(6)
C10 C9 C14 C13 2.1(6)
N2 C9 C14 C13 -177.9(5)
C14B C9B C10B C11B -1.0(18)
N2 C9B C10B C11B 179.0(18)
C14B C9B C10B Cl1B 177.9(19)
N2 C9B C10B Cl1B -2.1(18)
C9B C10B C11B C12B -0.9(18)
Cl1B C10B C11B C12B -179.7(19)
C10B C11B C12B C13B 1(3)
C11B C12B C13B C14B 1(4)
C12B C13B C14B C9B -2(3)
C10B C9B C14B C13B 3(3)
N2 C9B C14B C13B -177(2)
C56 C51 C52 C53 -0.6(4)
C57 C51 C52 C53 178.7(2)
C51 C52 C53 C54 0.4(4)
C52 C53 C54 C55 0.6(4)
C53 C54 C55 C56 -1.5(4)
C52 C51 C56 C55 -0.3(4)
C57 C51 C56 C55 -179.5(2)
C54 C55 C56 C51 1.3(4)
C52 C51 C57 O51 9.6(3)
C56 C51 C57 O51 -171.1(2)
C52 C51 C57 N51 -169.1(2)
C56 C51 C57 N51 10.1(3)
C64 C59 C60 C61 1.6(6)
N52 C59 C60 C61 -178.5(4)
C59 C60 C61 C62 -1.3(7)
C60 C61 C62 C63 0.8(8)
C61 C62 C63 C64 -0.7(8)
C60 C59 C64 C63 -1.4(6)
N52 C59 C64 C63 178.7(3)
C60 C59 C64 Cl2 180.0(3)
N52 C59 C64 Cl2 0.1(4)
C62 C63 C64 C59 1.0(7)
C62 C63 C64 Cl2 179.6(4)
C64B C59B C60B C61B -2.3(14)
N52 C59B C60B C61B 179.6(11)
C59B C60B C61B C62B 1.0(16)
C60B C61B C62B C63B -3(3)
C61B C62B C63B C64B 5(3)
C60B C59B C64B C63B 5(2)
N52 C59B C64B C63B -176.8(14)
C60B C59B C64B Cl2B -178.3(10)
N52 C59B C64B Cl2B 0.1(16)
C62B C63B C64B C59B -6(3)
C62B C63B C64B Cl2B 176.9(16)
O1 C7 N1 C8 2.2(4)
C1 C7 N1 C8 -177.2(2)
N2 C8 N1 C7 -7.0(4)
N3 C8 N1 C7 171.5(2)
N3 C8 N2 C9B 14.3(9)
N1 C8 N2 C9B -167.4(9)
N3 C8 N2 C9 -1.0(5)
N1 C8 N2 C9 177.4(4)
N3 C8 N2 Cu1 -177.6(2)
N1 C8 N2 Cu1 0.8(4)
C14B C9B N2 C8 74(2)
C10B C9B N2 C8 -105.8(12)
C14B C9B N2 Cu1 -95(2)
C10B C9B N2 Cu1 85.3(14)
C10 C9 N2 C8 79.6(5)
C14 C9 N2 C8 -100.4(5)
C10 C9 N2 Cu1 -103.5(4)
C14 C9 N2 Cu1 76.5(5)
O1 Cu1 N2 C8 6.3(2)
O51 Cu1 N2 C8 -169.8(2)
N52 Cu1 N2 C8 90(2)
O1 Cu1 N2 C9B 173.8(9)
O51 Cu1 N2 C9B -2.3(9)
N52 Cu1 N2 C9B -102(2)
O1 Cu1 N2 C9 -170.3(3)
O51 Cu1 N2 C9 13.6(3)
N52 Cu1 N2 C9 -86(2)
N2 C8 N3 C15 -166.3(3)
N1 C8 N3 C15 15.1(4)
C16 C15 N3 C8 53.9(4)
C17 C15 N3 C8 -70.9(4)
C18 C15 N3 C8 172.4(3)
O51 C57 N51 C58 -2.6(4)
C51 C57 N51 C58 175.9(2)
N52 C58 N51 C57 6.1(4)
N53 C58 N51 C57 -174.1(2)
N53 C58 N52 C59 5.1(3)
N51 C58 N52 C59 -175.1(2)
N53 C58 N52 C59B -25.0(6)
N51 C58 N52 C59B 154.8(5)
N53 C58 N52 Cu1 174.27(18)
N51 C58 N52 Cu1 -5.9(3)
C60 C59 N52 C58 85.3(4)
C64 C59 N52 C58 -94.8(3)
C60 C59 N52 C59B -169.2(12)
C64 C59 N52 C59B 10.7(11)
C60 C59 N52 Cu1 -84.5(4)
C64 C59 N52 Cu1 95.4(3)
C64B C59B N52 C58 87.0(10)
C60B C59B N52 C58 -94.7(10)
C64B C59B N52 C59 -1.0(7)
C60B C59B N52 C59 177.3(19)
C64B C59B N52 Cu1 -110.1(9)
C60B C59B N52 Cu1 68.1(11)
O1 Cu1 N52 C58 -173.7(2)
O51 Cu1 N52 C58 2.3(2)
N2 Cu1 N52 C58 102(2)
O1 Cu1 N52 C59 -5.1(2)
O51 Cu1 N52 C59 171.0(2)
N2 Cu1 N52 C59 -89(2)
O1 Cu1 N52 C59B 24.7(5)
O51 Cu1 N52 C59B -159.2(5)
N2 Cu1 N52 C59B -59(2)
N52 C58 N53 C65 -172.8(2)
N51 C58 N53 C65 7.4(4)
C67 C65 N53 C58 -69.6(3)
C66 C65 N53 C58 54.6(4)
C68 C65 N53 C58 172.0(3)
N1 C7 O1 Cu1 8.6(4)
C1 C7 O1 Cu1 -171.96(15)
O51 Cu1 O1 C7 79.2(11)
N52 Cu1 O1 C7 171.3(2)
N2 Cu1 O1 C7 -10.7(2)
N51 C57 O51 Cu1 -0.7(4)
C51 C57 O51 Cu1 -179.20(14)
O1 Cu1 O51 C57 92.8(10)
N52 Cu1 O51 C57 0.7(2)
N2 Cu1 O51 C57 -177.3(2)
